data_7221512
loop_
_publ_author_name
'Singh, N.'
'Bhattacharya, S.'
'Mayer, P.'
'Noeth, H.'

_publ_section_title
;
 Synthesis, characterization and reactivity of a diorganotin
 thiocarboxylate: dimethyl(thioacetato)-tin(IV) chloride and its reactions
 with nucleophiles exhibiting desulfurization
;
_journal_name_full
;
Zeitschrift fuer Naturforschung, Teil B. Anorganische Chemie, Organische 
Chemie (42,1987-)
;
_journal_page_first 116
_journal_page_last 122
_journal_volume 64
_journal_year 2009
_chemical_formula_sum 'C4 H12 Cl2 O Sn2'
_chemical_name_systematic 'Sn2 (C H3)4 O Cl2'
_space_group_IT_number 14
_symmetry_space_group_name_Hall '-P 2ybc'
_symmetry_space_group_name_H-M 'P 1 21/c 1'
_cell_angle_alpha 90
_cell_angle_beta 109.38
_cell_angle_gamma 90
_cell_formula_units_Z 4
_cell_length_a 7.188
_cell_length_b 18.34
_cell_length_c 8.704
_cell_volume 1082.415
_citation_journal_id_ASTM ZNBSEN
_cod_data_source_file Singh_ZNBSEN_2009_1661.cif
_cod_data_source_block C4H12Cl2O1Sn2
_cod_original_formula_sum 'C4 H12 Cl2 O1 Sn2'
_cod_database_code 7221512

loop_
_symmetry_equiv_pos_as_xyz
x,y,z
-x,y+1/2,-z+1/2
-x,-y,-z
x,-y-1/2,z-1/2

loop_
_atom_site_label
_atom_site_type_symbol
_atom_site_fract_x
_atom_site_fract_y
_atom_site_fract_z
_atom_site_occupancy
_atom_site_U_iso_or_equiv
H4 H+1 0.1966 0.4598 0.205 1 0.0
H12 H+1 0.0392 0.6488 -0.2172 1 0.0
H11 H+1 0.0835 0.7324 -0.218 1 0.0
Sn1 Sn+4 0.4797 0.536714 0.16756 1 0.0
Sn2 Sn+4 0.41305 0.663705 -0.16349 1 0.0
Cl2 Cl-1 0.44547 0.61266 -0.41344 1 0.0
H10 H+1 0.0654 0.6849 -0.372 1 0.0
H3 H+1 0.8286 0.5942 0.279 1 0.0
H7 H+1 0.7493 0.7205 -0.1471 1 0.0
O1 O-2 0.4557 0.56143 -0.0675 1 0.0
H9 H+1 0.6695 0.7635 -0.0263 1 0.0
H1 H+1 0.8382 0.5177 0.3616 1 0.0
C2 C-4 0.2062 0.5115 0.1927 1 0.0
H6 H+1 0.1951 0.5358 0.287 1 0.0
C3 C-4 0.6884 0.716 -0.0646 1 0.0
H2 H+1 0.7507 0.5847 0.4261 1 0.0
Cl1 Cl-1 0.37296 0.67783 0.14341 1 0.0
H5 H+1 0.1019 0.5275 0.0976 1 0.0
C4 C-4 0.109 0.6854 -0.2551 1 0.0
H8 H+1 0.7717 0.6876 0.0244 1 0.0
C1 C-4 0.7629 0.5617 0.3308 1 0.0
